data_7027530
loop_
_publ_author_name
'Boyle, Philip D.'
'Cross, Wendy I.'
'Godfrey, Stephen M.'
'McAuliffe, Charles A.'
'Pritchard, Robin G.'
'Teat, Simon J.'

_publ_section_title
;
 Reaction of dimethylselenourea and selenourea with dibromine to produce
 selenourea--dibromine, the &#x2018;T&#x2019;-shaped 1:1 molecular adduct
 N,N-dimethyl-2-selenourea--dibromine, its solvent of
 crystallisation-containing analogue and the unusual ionic compound
 5[(H2N)(Me2N)CBr]+[SeBr6]2&#x2212;[Se2Br9]&#x2212;2[Br3]&#x2212;. A low
 temperature crystallographic reinvestigation of
 N-methylbenzothiazole-2-selone--dibromine
;
_journal_issue 16
_journal_name_full 'Journal of the Chemical Society, Dalton Transactions'
_journal_page_first 2845
_journal_paper_doi 10.1039/a903564h
_journal_year 1999
_chemical_formula_sum 'C4 H10 Br2 Cl2 N2 Se'
_chemical_formula_weight 395.82
_chemical_name_systematic
; 
 ? 
;
_space_group_IT_number 14
_symmetry_cell_setting monoclinic
_symmetry_space_group_name_Hall '-P 2ybc'
_symmetry_space_group_name_H-M 'P 1 21/c 1'
_atom_sites_solution_hydrogens geom
_atom_sites_solution_primary direct
_atom_sites_solution_secondary difmap
_audit_creation_method SHELXL-97
_cell_angle_alpha 90.00
_cell_angle_beta 104.503(10)
_cell_angle_gamma 90.00
_cell_formula_units_Z 4
_cell_length_a 5.9721(10)
_cell_length_b 22.241(2)
_cell_length_c 8.9466(10)
_cell_measurement_temperature 203(2)
_cell_volume 1150.5(3)
_computing_structure_refinement 'SHELXL-97 (Sheldrick, 1997)'
_computing_structure_solution 'SHELXS-97 (Sheldrick, 1990)'
_diffrn_ambient_temperature 203(2)
_diffrn_measured_fraction_theta_full 0.971
_diffrn_measured_fraction_theta_max 0.971
_diffrn_radiation_monochromator graphite
_diffrn_radiation_source 'fine-focus sealed tube'
_diffrn_radiation_type MoK\a
_diffrn_radiation_wavelength 0.71073
_diffrn_reflns_av_R_equivalents 0.0448
_diffrn_reflns_av_sigmaI/netI 0.0636
_diffrn_reflns_limit_h_max 7
_diffrn_reflns_limit_h_min 0
_diffrn_reflns_limit_k_max 26
_diffrn_reflns_limit_k_min 0
_diffrn_reflns_limit_l_max 10
_diffrn_reflns_limit_l_min -10
_diffrn_reflns_number 2212
_diffrn_reflns_theta_full 24.97
_diffrn_reflns_theta_max 24.97
_diffrn_reflns_theta_min 1.83
_exptl_absorpt_coefficient_mu 10.624
_exptl_absorpt_correction_T_max 0.6187
_exptl_absorpt_correction_T_min 0.1428
_exptl_crystal_colour yellow
_exptl_crystal_density_diffrn 2.285
_exptl_crystal_density_method 'not measured'
_exptl_crystal_description needle
_exptl_crystal_F_000 744
_exptl_crystal_size_max 0.30
_exptl_crystal_size_mid 0.15
_exptl_crystal_size_min 0.05
_refine_diff_density_max 1.073
_refine_diff_density_min -0.691
_refine_diff_density_rms 0.175
_refine_ls_extinction_method none
_refine_ls_goodness_of_fit_ref 0.977
_refine_ls_hydrogen_treatment mixed
_refine_ls_matrix_type full
_refine_ls_number_parameters 139
_refine_ls_number_reflns 2011
_refine_ls_number_restraints 0
_refine_ls_restrained_S_all 0.977
_refine_ls_R_factor_all 0.0861
_refine_ls_R_factor_gt 0.0466
_refine_ls_shift/su_max 0.021
_refine_ls_shift/su_mean 0.001
_refine_ls_structure_factor_coef Fsqd
_refine_ls_weighting_details 'w=1/[\s^2^(Fo^2^)+(0.0600P)^2^+0.0000P] where P=(Fo^2^+2Fc^2^)/3'
_refine_ls_weighting_scheme calc
_refine_ls_wR_factor_gt 0.0930
_refine_ls_wR_factor_ref 0.1074
_reflns_number_gt 1393
_reflns_number_total 2011
_reflns_threshold_expression >2sigma(I)
_cod_data_source_file 903564hsup1.cif
_cod_data_source_block pinib
_cod_depositor_comments
;
The following automatic conversions were performed:

'_refine_ls_weighting_scheme' value 'calc
w=1/[\s^2^(Fo^2^)+(0.0600P)^2^+0.0000P] where P=(Fo^2^+2Fc^2^)/3' was
changed to 'calc'. New tag '_refine_ls_weighting_details' was
created. The value of the new tag was set to
'w=1/[\s^2^(Fo^2^)+(0.0600P)^2^+0.0000P] where P=(Fo^2^+2Fc^2^)/3'.

Automatic conversion script
Id: cif_fix_values 3143 2015-03-26 13:38:13Z robertas 
;
_cod_original_sg_symbol_H-M 'P 21/c'
_cod_database_code 7027530

loop_
_symmetry_equiv_pos_as_xyz
'x, y, z'
'-x, y+1/2, -z+1/2'
'-x, -y, -z'
'x, -y-1/2, z-1/2'

loop_
_atom_site_label
_atom_site_type_symbol
_atom_site_fract_x
_atom_site_fract_y
_atom_site_fract_z
_atom_site_U_iso_or_equiv
_atom_site_adp_type
_atom_site_occupancy
_atom_site_calc_flag
Se1 Se 0.50050(13) 0.79972(4) 0.55401(9) 0.0202(2) Uani 1 d
Br1 Br 0.75729(13) 0.71793(4) 0.43595(9) 0.0229(2) Uani 1 d
Br2 Br 0.24649(17) 0.87342(5) 0.62750(11) 0.0406(3) Uani 1 d
Cl1 Cl 0.7144(5) 0.53314(13) 0.4390(3) 0.0488(7) Uani 1 d
Cl2 Cl 0.8219(5) 0.49647(14) 0.1537(3) 0.0547(8) Uani 1 d
N1 N 0.1603(13) 0.7872(4) 0.2813(8) 0.028(2) Uani 1 d
N3 N 0.4408(10) 0.8528(3) 0.2565(7) 0.0174(15) Uani 1 d
C2 C 0.3541(12) 0.8157(4) 0.3381(9) 0.0163(18) Uani 1 d
C4 C 0.3141(18) 0.8659(6) 0.0959(11) 0.027(2) Uani 1 d
C5 C 0.6613(16) 0.8842(5) 0.3116(12) 0.034(2) Uani 1 d
C6 C 0.834(2) 0.5549(5) 0.2856(12) 0.042(3) Uani 1 d
H1A H 0.114(17) 0.774(5) 0.322(12) 0.025 Uiso 1 d
H1B H 0.057(14) 0.795(4) 0.182(10) 0.02(2) Uiso 1 d
H4A H 0.385(12) 0.898(4) 0.069(8) 0.01(2) Uiso 1 d
H4B H 0.274(16) 0.838(4) 0.057(11) 0.02(3) Uiso 1 d
H4C H 0.19(2) 0.890(6) 0.096(15) 0.10(5) Uiso 1 d
H5A H 0.633(12) 0.925(4) 0.321(8) 0.01(2) Uiso 1 d
H5B H 0.776(19) 0.884(5) 0.231(13) 0.06(3) Uiso 1 d
H5C H 0.753(16) 0.867(4) 0.414(12) 0.05(3) Uiso 1 d
H6A H 1.025(17) 0.552(4) 0.343(12) 0.05(3) Uiso 1 d
H6B H 0.716(19) 0.590(5) 0.269(12) 0.06(3) Uiso 1 d

loop_
_atom_site_aniso_label
_atom_site_aniso_U_11
_atom_site_aniso_U_22
_atom_site_aniso_U_33
_atom_site_aniso_U_23
_atom_site_aniso_U_13
_atom_site_aniso_U_12
Se1 0.0198(4) 0.0313(5) 0.0093(4) 0.0020(4) 0.0034(3) 0.0009(4)
Br1 0.0192(4) 0.0354(6) 0.0135(4) 0.0008(4) 0.0032(3) 0.0027(4)
Br2 0.0400(6) 0.0580(8) 0.0237(5) -0.0080(5) 0.0076(4) 0.0187(5)
Cl1 0.0640(17) 0.0486(18) 0.0465(16) 0.0049(13) 0.0377(14) 0.0086(14)
Cl2 0.0695(19) 0.064(2) 0.0357(14) -0.0083(14) 0.0239(13) -0.0050(16)
N1 0.027(4) 0.040(6) 0.015(4) 0.010(4) 0.003(3) -0.014(4)
N3 0.015(3) 0.027(4) 0.012(3) 0.001(3) 0.005(3) -0.006(3)
C2 0.013(4) 0.023(5) 0.015(4) -0.003(3) 0.006(3) 0.002(3)
C4 0.033(6) 0.030(7) 0.013(5) 0.011(5) -0.005(4) -0.004(5)
C5 0.026(5) 0.042(8) 0.033(6) 0.012(5) 0.007(4) -0.003(5)
C6 0.053(7) 0.044(7) 0.038(6) 0.007(5) 0.027(5) 0.008(6)

loop_
_atom_type_symbol
_atom_type_description
_atom_type_scat_dispersion_real
_atom_type_scat_dispersion_imag
_atom_type_scat_source
C C 0.0033 0.0016 'International Tables Vol C Tables 4.2.6.8 and 6.1.1.4'
H H 0.0000 0.0000 'International Tables Vol C Tables 4.2.6.8 and 6.1.1.4'
Br Br -0.2901 2.4595 'International Tables Vol C Tables 4.2.6.8 and 6.1.1.4'
N N 0.0061 0.0033 'International Tables Vol C Tables 4.2.6.8 and 6.1.1.4'
Se Se -0.0929 2.2259 'International Tables Vol C Tables 4.2.6.8 and 6.1.1.4'
Cl Cl 0.1484 0.1585 'International Tables Vol C Tables 4.2.6.8 and 6.1.1.4'

loop_
_geom_angle_atom_site_label_1
_geom_angle_atom_site_label_2
_geom_angle_atom_site_label_3
_geom_angle
C2 Se1 Br2 89.4(2)
C2 Se1 Br1 84.0(2)
Br2 Se1 Br1 173.30(4)
C2 N3 C5 124.6(7)
C2 N3 C4 119.7(7)
C5 N3 C4 115.7(7)
N3 C2 N1 122.1(7)
N3 C2 Se1 122.3(6)
N1 C2 Se1 115.6(6)
Cl2 C6 Cl1 111.4(6)

loop_
_geom_bond_atom_site_label_1
_geom_bond_atom_site_label_2
_geom_bond_distance
Se1 C2 1.943(8)
Se1 Br2 2.4332(13)
Se1 Br1 2.7546(12)
Cl1 C6 1.767(10)
Cl2 C6 1.745(11)
N1 C2 1.306(11)
N3 C2 1.292(10)
N3 C5 1.463(11)
N3 C4 1.476(10)
